data_7106635
loop_
_publ_author_name
'Miao Du'
'Cheng-Peng Li'
'Jing-Min Wu'
'Jian-Hua Guo'
'Wang Guichang'

_publ_section_title
;
 Destruction and reconstruction of the robust [Cu2(OOCR)4] unit during
 crystal structure transformations between two coordination polymers
;
_journal_name_full Chem.Commun.
_journal_page_first 8088
_journal_paper_doi 10.1039/c1cc12184g
_journal_volume 47
_journal_year 2011
_chemical_formula_sum 'C12 H6 Br2 Cu N2 O4'
_chemical_formula_weight 465.55
_chemical_name_systematic
;
?
;
_space_group_IT_number 14
_symmetry_cell_setting monoclinic
_symmetry_space_group_name_Hall '-P 2ybc'
_symmetry_space_group_name_H-M 'P 1 21/c 1'
_atom_sites_solution_hydrogens geom
_atom_sites_solution_primary direct
_atom_sites_solution_secondary difmap
_audit_creation_method SHELXL-97
_cell_angle_alpha 90.00
_cell_angle_beta 116.694(3)
_cell_angle_gamma 90.00
_cell_formula_units_Z 4
_cell_length_a 11.2259(6)
_cell_length_b 11.6460(7)
_cell_length_c 12.8181(5)
_cell_measurement_reflns_used 3316
_cell_measurement_temperature 296(2)
_cell_measurement_theta_max 27.46
_cell_measurement_theta_min 2.49
_cell_volume 1497.19(14)
_computing_cell_refinement 'Bruker APEX II'
_computing_data_collection 'Bruker APEX II'
_computing_data_reduction 'Bruker SAINT'
_computing_molecular_graphics 'Bruker SHELXTL'
_computing_publication_material 'Bruker SHELXTL'
_computing_structure_refinement 'SHELXL-97 (Sheldrick, 1997)'
_computing_structure_solution 'SHELXS-97 (Sheldrick, 1990)'
_diffrn_ambient_temperature 296(2)
_diffrn_measured_fraction_theta_full 1.000
_diffrn_measured_fraction_theta_max 1.000
_diffrn_measurement_device_type 'APEX II CCD area detector'
_diffrn_measurement_method 'phi and omega scans'
_diffrn_radiation_monochromator graphite
_diffrn_radiation_source 'fine-focus sealed tube'
_diffrn_radiation_type MoK\a
_diffrn_radiation_wavelength 0.71073
_diffrn_reflns_av_R_equivalents 0.0198
_diffrn_reflns_av_sigmaI/netI 0.0230
_diffrn_reflns_limit_h_max 7
_diffrn_reflns_limit_h_min -13
_diffrn_reflns_limit_k_max 13
_diffrn_reflns_limit_k_min -12
_diffrn_reflns_limit_l_max 15
_diffrn_reflns_limit_l_min -11
_diffrn_reflns_number 7535
_diffrn_reflns_theta_full 25.03
_diffrn_reflns_theta_max 25.03
_diffrn_reflns_theta_min 2.03
_exptl_absorpt_coefficient_mu 6.810
_exptl_absorpt_correction_T_max 1.000000
_exptl_absorpt_correction_T_min 0.577029
_exptl_absorpt_correction_type multi-scan
_exptl_absorpt_process_details SADABS
_exptl_crystal_colour Green
_exptl_crystal_density_diffrn 2.065
_exptl_crystal_density_meas ?
_exptl_crystal_density_method 'not measured'
_exptl_crystal_description Block
_exptl_crystal_F_000 892
_exptl_crystal_size_max 0.22
_exptl_crystal_size_mid 0.20
_exptl_crystal_size_min 0.18
_refine_diff_density_max 1.532
_refine_diff_density_min -1.155
_refine_diff_density_rms 0.215
_refine_ls_extinction_method none
_refine_ls_goodness_of_fit_ref 1.092
_refine_ls_hydrogen_treatment constr
_refine_ls_matrix_type full
_refine_ls_number_parameters 190
_refine_ls_number_reflns 2647
_refine_ls_number_restraints 0
_refine_ls_restrained_S_all 1.092
_refine_ls_R_factor_all 0.0433
_refine_ls_R_factor_gt 0.0327
_refine_ls_shift/su_max 0.000
_refine_ls_shift/su_mean 0.000
_refine_ls_structure_factor_coef Fsqd
_refine_ls_weighting_details 'calc w=1/[\s^2^(Fo^2^)+(0.0584P)^2^+3.9442P] where P=(Fo^2^+2Fc^2^)/3'
_refine_ls_weighting_scheme calc
_refine_ls_wR_factor_gt 0.0910
_refine_ls_wR_factor_ref 0.1095
_reflns_number_gt 2254
_reflns_number_total 2647
_reflns_threshold_expression >2sigma(I)
_cod_data_source_file c1cc12184g.txt
_cod_data_source_block 1
_cod_depositor_comments
;
The following automatic conversions were performed:

'_exptl_crystal_density_meas' value 'None' was changed to '?' - the
value is perceived as not measured.

Automatic conversion script
Id: cif_fix_values 3008 2015-01-20 13:52:24Z robertas 
;
_cod_original_cell_volume 1497.19(13)
_cod_original_sg_symbol_H-M P2(1)/c
_cod_database_code 7106635

loop_
_symmetry_equiv_pos_as_xyz
'x, y, z'
'-x, y+1/2, -z+1/2'
'-x, -y, -z'
'x, -y-1/2, z-1/2'

loop_
_atom_site_label
_atom_site_type_symbol
_atom_site_fract_x
_atom_site_fract_y
_atom_site_fract_z
_atom_site_U_iso_or_equiv
_atom_site_adp_type
_atom_site_occupancy
_atom_site_symmetry_multiplicity
_atom_site_calc_flag
_atom_site_refinement_flags
_atom_site_disorder_assembly
_atom_site_disorder_group
O4 O 0.6450(3) 0.4353(3) 0.4392(3) 0.0340(8) Uani 1 1 d . . .
Br1 Br 0.75864(7) 0.37210(5) 1.10055(5) 0.0462(2) Uani 1 1 d . . .
Br2 Br 1.06356(7) 0.26024(7) 0.39047(6) 0.0627(2) Uani 1 1 d . . .
Cu1 Cu 0.54312(5) 0.52659(4) 0.61189(4) 0.01941(17) Uani 1 1 d . . .
O1 O 0.5728(4) 0.8155(3) 1.0703(3) 0.0283(7) Uani 1 1 d . . .
O2 O 0.4998(4) 0.8629(3) 0.8826(3) 0.0334(8) Uani 1 1 d . . .
O3 O 0.7191(3) 0.4819(3) 0.6281(3) 0.0342(8) Uani 1 1 d . . .
N1 N 0.5944(4) 0.5534(3) 0.7948(3) 0.0253(8) Uani 1 1 d . . .
N2 N 1.1049(5) 0.3957(5) 0.6994(4) 0.0497(13) Uani 1 1 d . . .
C1 C 0.6515(5) 0.4731(4) 0.8761(4) 0.0278(10) Uani 1 1 d . . .
H1 H 0.6760 0.4036 0.8556 0.033 Uiso 1 1 calc R . .
C2 C 0.6752(5) 0.4908(4) 0.9906(4) 0.0262(10) Uani 1 1 d . . .
C3 C 0.6423(5) 0.5933(4) 1.0241(4) 0.0250(10) Uani 1 1 d . . .
H3 H 0.6585 0.6059 1.1010 0.030 Uiso 1 1 calc R . .
C4 C 0.5840(5) 0.6773(4) 0.9396(4) 0.0219(9) Uani 1 1 d . . .
C5 C 0.5605(5) 0.6528(4) 0.8258(4) 0.0250(10) Uani 1 1 d . . .
H5 H 0.5192 0.7083 0.7686 0.030 Uiso 1 1 calc R . .
C6 C 0.5486(5) 0.7943(4) 0.9673(4) 0.0230(9) Uani 1 1 d . . .
C7 C 1.1245(6) 0.3460(6) 0.6153(5) 0.0491(15) Uani 1 1 d . . .
H7 H 1.2102 0.3219 0.6319 0.059 Uiso 1 1 calc R . .
C8 C 1.0236(5) 0.3285(5) 0.5046(5) 0.0375(12) Uani 1 1 d . . .
C9 C 0.8955(5) 0.3616(4) 0.4773(5) 0.0329(11) Uani 1 1 d . . .
H9 H 0.8265 0.3509 0.4028 0.039 Uiso 1 1 calc R . .
C10 C 0.8728(5) 0.4118(4) 0.5650(4) 0.0279(10) Uani 1 1 d . . .
C11 C 0.9803(6) 0.4274(5) 0.6733(5) 0.0390(13) Uani 1 1 d . . .
H11 H 0.9649 0.4621 0.7315 0.047 Uiso 1 1 calc R . .
C12 C 0.7341(5) 0.4464(4) 0.5421(4) 0.0266(10) Uani 1 1 d . . .

loop_
_atom_site_aniso_label
_atom_site_aniso_U_11
_atom_site_aniso_U_22
_atom_site_aniso_U_33
_atom_site_aniso_U_23
_atom_site_aniso_U_13
_atom_site_aniso_U_12
O4 0.0255(18) 0.046(2) 0.0290(19) -0.0012(16) 0.0108(16) 0.0044(16)
Br1 0.0674(4) 0.0288(3) 0.0303(3) 0.0083(2) 0.0111(3) 0.0175(3)
Br2 0.0555(4) 0.0786(5) 0.0605(4) -0.0144(4) 0.0316(4) 0.0202(4)
Cu1 0.0276(3) 0.0162(3) 0.0162(3) -0.00013(19) 0.0114(2) -0.0004(2)
O1 0.045(2) 0.0203(16) 0.0203(16) -0.0030(13) 0.0148(15) 0.0048(15)
O2 0.059(2) 0.0176(16) 0.0251(17) 0.0019(13) 0.0205(18) 0.0096(16)
O3 0.0300(19) 0.042(2) 0.0322(19) -0.0023(16) 0.0155(16) 0.0074(16)
N1 0.035(2) 0.0214(19) 0.0213(19) -0.0015(15) 0.0139(18) 0.0022(17)
N2 0.033(3) 0.070(3) 0.037(3) -0.003(2) 0.007(2) 0.012(2)
C1 0.038(3) 0.022(2) 0.024(2) -0.0033(18) 0.013(2) 0.005(2)
C2 0.030(3) 0.021(2) 0.023(2) 0.0049(18) 0.008(2) 0.0045(19)
C3 0.031(3) 0.023(2) 0.019(2) -0.0024(18) 0.010(2) 0.0009(19)
C4 0.026(2) 0.017(2) 0.021(2) -0.0032(17) 0.0090(19) -0.0010(18)
C5 0.032(3) 0.022(2) 0.020(2) 0.0001(18) 0.012(2) 0.0028(19)
C6 0.026(2) 0.020(2) 0.024(2) -0.0016(18) 0.012(2) 0.0003(18)
C7 0.034(3) 0.059(4) 0.051(4) 0.001(3) 0.016(3) 0.016(3)
C8 0.035(3) 0.038(3) 0.043(3) -0.004(2) 0.021(3) 0.005(2)
C9 0.031(3) 0.033(3) 0.035(3) -0.002(2) 0.015(2) 0.002(2)
C10 0.030(3) 0.023(2) 0.033(3) 0.004(2) 0.016(2) 0.002(2)
C11 0.039(3) 0.045(3) 0.032(3) 0.001(2) 0.015(3) 0.007(3)
C12 0.028(3) 0.020(2) 0.035(3) 0.0037(19) 0.018(2) 0.0011(19)

loop_
_atom_type_symbol
_atom_type_description
_atom_type_scat_dispersion_real
_atom_type_scat_dispersion_imag
_atom_type_scat_source
C C 0.0033 0.0016 'International Tables Vol C Tables 4.2.6.8 and 6.1.1.4'
H H 0.0000 0.0000 'International Tables Vol C Tables 4.2.6.8 and 6.1.1.4'
N N 0.0061 0.0033 'International Tables Vol C Tables 4.2.6.8 and 6.1.1.4'
O O 0.0106 0.0060 'International Tables Vol C Tables 4.2.6.8 and 6.1.1.4'
Br Br -0.2901 2.4595 'International Tables Vol C Tables 4.2.6.8 and 6.1.1.4'
Cu Cu 0.3201 1.2651 'International Tables Vol C Tables 4.2.6.8 and 6.1.1.4'

loop_
_geom_angle_atom_site_label_1
_geom_angle_atom_site_label_2
_geom_angle_atom_site_label_3
_geom_angle
_geom_angle_site_symmetry_1
_geom_angle_site_symmetry_3
_geom_angle_publ_flag
C12 O4 Cu1 123.9(3) . 3_666 ?
O4 Cu1 O3 167.97(14) 3_666 . ?
O4 Cu1 O2 89.25(16) 3_666 2_646 ?
O3 Cu1 O2 89.44(16) . 2_646 ?
O4 Cu1 O1 89.21(15) 3_666 4_575 ?
O3 Cu1 O1 89.53(15) . 4_575 ?
O2 Cu1 O1 167.73(13) 2_646 4_575 ?
O4 Cu1 N1 92.93(15) 3_666 . ?
O3 Cu1 N1 99.08(15) . . ?
O2 Cu1 N1 92.92(14) 2_646 . ?
O1 Cu1 N1 99.32(13) 4_575 . ?
O4 Cu1 Cu1 82.92(10) 3_666 3_666 ?
O3 Cu1 Cu1 85.07(10) . 3_666 ?
O2 Cu1 Cu1 80.63(10) 2_646 3_666 ?
O1 Cu1 Cu1 87.10(9) 4_575 3_666 ?
N1 Cu1 Cu1 172.34(11) . 3_666 ?
C6 O1 Cu1 119.0(3) . 4_576 ?
C6 O2 Cu1 126.9(3) . 2_656 ?
C12 O3 Cu1 121.3(3) . . ?
C1 N1 C5 118.6(4) . . ?
C1 N1 Cu1 123.0(3) . . ?
C5 N1 Cu1 118.3(3) . . ?
C7 N2 C11 117.1(5) . . ?
N1 C1 C2 121.4(4) . . ?
N1 C1 H1 119.3 . . ?
C2 C1 H1 119.3 . . ?
C3 C2 C1 120.6(4) . . ?
C3 C2 Br1 120.9(3) . . ?
C1 C2 Br1 118.4(3) . . ?
C2 C3 C4 117.9(4) . . ?
C2 C3 H3 121.1 . . ?
C4 C3 H3 121.1 . . ?
C3 C4 C5 118.4(4) . . ?
C3 C4 C6 122.4(4) . . ?
C5 C4 C6 119.2(4) . . ?
N1 C5 C4 123.0(4) . . ?
N1 C5 H5 118.5 . . ?
C4 C5 H5 118.5 . . ?
O1 C6 O2 126.2(4) . . ?
O1 C6 C4 118.3(4) . . ?
O2 C6 C4 115.5(4) . . ?
N2 C7 C8 122.8(5) . . ?
N2 C7 H7 118.6 . . ?
C8 C7 H7 118.6 . . ?
C9 C8 C7 120.3(5) . . ?
C9 C8 Br2 120.5(4) . . ?
C7 C8 Br2 119.3(4) . . ?
C8 C9 C10 117.7(5) . . ?
C8 C9 H9 121.2 . . ?
C10 C9 H9 121.2 . . ?
C11 C10 C9 118.3(5) . . ?
C11 C10 C12 121.4(4) . . ?
C9 C10 C12 120.4(4) . . ?
N2 C11 C10 123.9(5) . . ?
N2 C11 H11 118.0 . . ?
C10 C11 H11 118.0 . . ?
O4 C12 O3 126.8(4) . . ?
O4 C12 C10 116.4(4) . . ?
O3 C12 C10 116.8(4) . . ?

loop_
_geom_bond_atom_site_label_1
_geom_bond_atom_site_label_2
_geom_bond_distance
_geom_bond_site_symmetry_2
_geom_bond_publ_flag
O4 C12 1.253(6) . ?
O4 Cu1 1.961(3) 3_666 ?
Br1 C2 1.894(5) . ?
Br2 C8 1.888(5) . ?
Cu1 O4 1.961(3) 3_666 ?
Cu1 O3 1.961(3) . ?
Cu1 O2 1.976(3) 2_646 ?
Cu1 O1 1.984(3) 4_575 ?
Cu1 N1 2.171(4) . ?
O1 C6 1.247(5) . ?
O1 Cu1 1.984(3) 4_576 ?
O2 C6 1.258(5) . ?
O2 Cu1 1.976(3) 2_656 ?
O3 C12 1.258(6) . ?
N1 C1 1.331(6) . ?
N1 C5 1.333(6) . ?
N2 C7 1.326(8) . ?
N2 C11 1.336(7) . ?
C1 C2 1.384(7) . ?
C1 H1 0.9300 . ?
C2 C3 1.374(6) . ?
C3 C4 1.387(6) . ?
C3 H3 0.9300 . ?
C4 C5 1.390(6) . ?
C4 C6 1.506(6) . ?
C5 H5 0.9300 . ?
C7 C8 1.376(8) . ?
C7 H7 0.9300 . ?
C8 C9 1.373(7) . ?
C9 C10 1.388(7) . ?
C9 H9 0.9300 . ?
C10 C11 1.383(7) . ?
C10 C12 1.505(7) . ?
C11 H11 0.9300 . ?

loop_
_geom_torsion_atom_site_label_1
_geom_torsion_atom_site_label_2
_geom_torsion_atom_site_label_3
_geom_torsion_atom_site_label_4
_geom_torsion
_geom_torsion_site_symmetry_1
_geom_torsion_site_symmetry_2
_geom_torsion_site_symmetry_3
_geom_torsion_site_symmetry_4
_geom_torsion_publ_flag
O4 Cu1 O3 C12 -3.9(10) 3_666 . . . ?
O2 Cu1 O3 C12 79.9(4) 2_646 . . . ?
O1 Cu1 O3 C12 -87.9(4) 4_575 . . . ?
N1 Cu1 O3 C12 172.8(4) . . . . ?
Cu1 Cu1 O3 C12 -0.7(4) 3_666 . . . ?
O4 Cu1 N1 C1 123.4(4) 3_666 . . . ?
O3 Cu1 N1 C1 -55.9(4) . . . . ?
O2 Cu1 N1 C1 34.0(4) 2_646 . . . ?
O1 Cu1 N1 C1 -147.0(4) 4_575 . . . ?
O4 Cu1 N1 C5 -53.0(4) 3_666 . . . ?
O3 Cu1 N1 C5 127.7(4) . . . . ?
O2 Cu1 N1 C5 -142.4(4) 2_646 . . . ?
O1 Cu1 N1 C5 36.7(4) 4_575 . . . ?
C5 N1 C1 C2 0.4(7) . . . . ?
Cu1 N1 C1 C2 -175.9(4) . . . . ?
N1 C1 C2 C3 -1.1(8) . . . . ?
N1 C1 C2 Br1 -179.4(4) . . . . ?
C1 C2 C3 C4 0.5(7) . . . . ?
Br1 C2 C3 C4 178.6(4) . . . . ?
C2 C3 C4 C5 0.9(7) . . . . ?
C2 C3 C4 C6 -177.6(4) . . . . ?
C1 N1 C5 C4 1.1(7) . . . . ?
Cu1 N1 C5 C4 177.5(4) . . . . ?
C3 C4 C5 N1 -1.7(7) . . . . ?
C6 C4 C5 N1 176.9(4) . . . . ?
Cu1 O1 C6 O2 -3.8(7) 4_576 . . . ?
Cu1 O1 C6 C4 174.2(3) 4_576 . . . ?
Cu1 O2 C6 O1 4.0(7) 2_656 . . . ?
Cu1 O2 C6 C4 -174.0(3) 2_656 . . . ?
C3 C4 C6 O1 -0.1(7) . . . . ?
C5 C4 C6 O1 -178.6(5) . . . . ?
C3 C4 C6 O2 178.1(5) . . . . ?
C5 C4 C6 O2 -0.4(7) . . . . ?
C11 N2 C7 C8 1.1(10) . . . . ?
N2 C7 C8 C9 -0.8(10) . . . . ?
N2 C7 C8 Br2 178.4(5) . . . . ?
C7 C8 C9 C10 -0.5(8) . . . . ?
Br2 C8 C9 C10 -179.7(4) . . . . ?
C8 C9 C10 C11 1.3(7) . . . . ?
C8 C9 C10 C12 -177.9(5) . . . . ?
C7 N2 C11 C10 -0.3(9) . . . . ?
C9 C10 C11 N2 -1.0(8) . . . . ?
C12 C10 C11 N2 178.2(5) . . . . ?
Cu1 O4 C12 O3 0.6(7) 3_666 . . . ?
Cu1 O4 C12 C10 179.5(3) 3_666 . . . ?
Cu1 O3 C12 O4 0.3(7) . . . . ?
Cu1 O3 C12 C10 -178.6(3) . . . . ?
C11 C10 C12 O4 175.7(5) . . . . ?
C9 C10 C12 O4 -5.1(7) . . . . ?
C11 C10 C12 O3 -5.3(7) . . . . ?
C9 C10 C12 O3 173.9(4) . . . . ?
